data_4030106
loop_
_publ_author_name
'Das, Soumendra Nath'
'Rana, Richa'
'Chatterjee, Sabyasachi'
'Suresh Kumar, Gopinatha'
'Mandal, Sukhendu B.'

_publ_section_title
;
 Ring-Closing Metathesis and Glycosylation Reactions: Synthesis and
 Biophysical Studies of Polyether-Linked Carbohydrate-Based Macrocyclic
 Nucleosides.
;
_journal_issue 21
_journal_name_full 'The Journal of organic chemistry'
_journal_page_first 9958
_journal_paper_doi 10.1021/jo501857k
_journal_volume 79
_journal_year 2014
_chemical_absolute_configuration rm
_chemical_formula_moiety 'C20 H32 O9'
_chemical_formula_sum 'C20 H32 O9'
_chemical_formula_weight 416.45
_space_group_crystal_system monoclinic
_space_group_IT_number 4
_space_group_name_Hall 'P 2yb'
_space_group_name_H-M_alt 'P 1 21 1'
_symmetry_space_group_name_Hall 'P 2yb'
_symmetry_space_group_name_H-M 'P 1 21 1'
_atom_sites_solution_hydrogens geom
_atom_sites_solution_primary direct
_audit_creation_date 2014-08-19
_audit_creation_method
;
Olex2 1.2
(compiled 2014.03.20 svn.r2914 for OlexSys, GUI svn.r4816)
;
_cell_angle_alpha 90
_cell_angle_beta 100.258(5)
_cell_angle_gamma 90
_cell_formula_units_Z 4
_cell_length_a 8.7618(11)
_cell_length_b 28.360(4)
_cell_length_c 8.9322(11)
_cell_measurement_reflns_used 9558
_cell_measurement_temperature 296(2)
_cell_measurement_theta_max 27.56
_cell_measurement_theta_min 2.32
_cell_volume 2184.0(5)
_computing_cell_refinement 'SAINT v7.34A (Bruker, 200?)'
_computing_data_reduction 'SAINT v7.34A (Bruker, 200?)'
_computing_molecular_graphics 'Olex2 (Dolomanov et al., 2009)'
_computing_publication_material 'Olex2 (Dolomanov et al., 2009)'
_computing_structure_refinement 'ShelXL (Sheldrick, 2008)'
_computing_structure_solution 'ShelXS (Sheldrick, 2008)'
_diffrn_ambient_temperature 296.15
_diffrn_measured_fraction_theta_full 0.870
_diffrn_measured_fraction_theta_max 0.963
_diffrn_measurement_device_type 'CCD area detector'
_diffrn_measurement_method 'phi and omega scans'
_diffrn_radiation_monochromator graphite
_diffrn_radiation_type MoK\a
_diffrn_radiation_wavelength 0.71073
_diffrn_reflns_av_R_equivalents 0.0452
_diffrn_reflns_av_unetI/netI 0.0309
_diffrn_reflns_Laue_measured_fraction_full 0.870
_diffrn_reflns_Laue_measured_fraction_max 0.963
_diffrn_reflns_limit_h_max 10
_diffrn_reflns_limit_h_min -10
_diffrn_reflns_limit_k_max 33
_diffrn_reflns_limit_k_min -33
_diffrn_reflns_limit_l_max 10
_diffrn_reflns_limit_l_min -10
_diffrn_reflns_number 26766
_diffrn_reflns_point_group_measured_fraction_full 0.837
_diffrn_reflns_point_group_measured_fraction_max 0.927
_diffrn_reflns_theta_full 26.000
_diffrn_reflns_theta_max 25.025
_diffrn_reflns_theta_min 1.436
_exptl_absorpt_coefficient_mu 0.099
_exptl_absorpt_correction_T_max 1
_exptl_absorpt_correction_T_min 0.820007
_exptl_absorpt_correction_type multi-scan
_exptl_absorpt_process_details
;
SADABS-2004/1 (Bruker,2004) was used for absorption correction.
R(int) was 0.3190 before and 0.0761 after correction.
The Ratio of minimum to maximum transmission is 0.8200.
The \l/2 correction factor is 0.0015.
;
_exptl_crystal_density_diffrn 1.267
_exptl_crystal_description needle
_exptl_crystal_F_000 896
_exptl_crystal_size_max 0.2
_exptl_crystal_size_mid 0.14
_exptl_crystal_size_min 0.12
_refine_diff_density_max 0.180
_refine_diff_density_min -0.193
_refine_diff_density_rms 0.036
_refine_ls_abs_structure_details
;
 Flack x determined using 2793 quotients [(I+)-(I-)]/[(I+)+(I-)]
 (Parsons, Flack and Wagner, Acta Cryst. B69 (2013) 249-259).
;
_refine_ls_abs_structure_Flack 0.0(2)
_refine_ls_extinction_method none
_refine_ls_goodness_of_fit_ref 1.056
_refine_ls_hydrogen_treatment constr
_refine_ls_matrix_type full
_refine_ls_number_parameters 531
_refine_ls_number_reflns 7168
_refine_ls_number_restraints 31
_refine_ls_restrained_S_all 1.060
_refine_ls_R_factor_all 0.0458
_refine_ls_R_factor_gt 0.0392
_refine_ls_shift/su_max 0.000
_refine_ls_shift/su_mean 0.000
_refine_ls_structure_factor_coef Fsqd
_refine_ls_weighting_details 'w=1/[\s^2^(Fo^2^)+(0.0435P)^2^+0.4386P] where P=(Fo^2^+2Fc^2^)/3'
_refine_ls_weighting_scheme calc
_refine_ls_wR_factor_gt 0.0932
_refine_ls_wR_factor_ref 0.0978
_reflns_Friedel_coverage 0.884
_reflns_Friedel_fraction_full 0.802
_reflns_Friedel_fraction_max 0.890
_reflns_number_gt 6374
_reflns_number_total 7168
_reflns_threshold_expression 'I > 2\s(I)'
_cod_data_source_file jo501857k_si_002.cif
_cod_data_source_block sbm_sd_2s_3_aug13_0m
_cod_depositor_comments 'Adding full bibliography for 4030106.cif.'
_cod_database_code 4030106
_shelxl_version_number 2014/6
_shelx_space_group_comment
;
The symmetry employed for this shelxl refinement is uniquely defined
by the following loop, which should always be used as a source of
symmetry information in preference to the above space-group names.
They are only intended as comments.
;
_olex2_refinement_description
;
1. Fixed Uiso
 At 1.2 times of:
  All C(H) groups, All C(H,H) groups
 At 1.5 times of:
  All C(H,H,H) groups
2. Rigid bond restraints
 C11, O9, C9
 with sigma for 1-2 distances of 0.01 and sigma for 1-3 distances of 0.01
 C24, O11, C29
 with sigma for 1-2 distances of 0.01 and sigma for 1-3 distances of 0.01
3. Uiso/Uaniso restraints and constraints
C11 \\sim O9 \\sim C9: within 1.7A with sigma of 0.04 and sigma for terminal
atoms of 0.08
C24 \\sim O11 \\sim C29: within 1.7A with sigma of 0.04 and sigma for terminal
atoms of 0.08
4. Rigid body (RIGU) restrains
 C40, C30, C16
 with sigma for 1-2 distances of 0.004 and sigma for 1-3 distances of 0.004
5.a Ternary CH refined with riding coordinates:
 C2(H2), C3(H3), C9(H9), C10(H10), C11(H11), C12(H12), C13(H13), C14(H14),
 C21(H21), C22(H22), C23(H23), C24(H24), C31(H31), C32(H32), C36(H36), C37(H37)
5.b Secondary CH2 refined with riding coordinates:
 C1(H1A,H1B), C4(H4A,H4B), C5(H5A,H5B), C6(H6A,H6B), C7(H7A,H7B), C8(H8A,H8B),
 C25(H25A,H25B), C26(H26A,H26B), C27(H27A,H27B), C28(H28A,H28B), C38(H38A,H38B),
  C39(H39A,H39B)
5.c Idealised Me refined as rotating group:
 C16(H16A,H16B,H16C), C18(H18A,H18B,H18C), C19(H19A,H19B,H19C), C20(H20A,H20B,
 H20C), C30(H30A,H30B,H30C), C34(H34A,H34B,H34C), C35(H35A,H35B,H35C), C40(H40A,
 H40B,H40C)
;
_olex2_submission_special_instructions 'No special instructions were received'

loop_
_space_group_symop_operation_xyz
'x, y, z'
'-x, y+1/2, -z'

loop_
_atom_site_label
_atom_site_type_symbol
_atom_site_fract_x
_atom_site_fract_y
_atom_site_fract_z
_atom_site_U_iso_or_equiv
_atom_site_adp_type
_atom_site_occupancy
_atom_site_site_symmetry_order
_atom_site_calc_flag
_atom_site_refinement_flags_posn
_atom_site_refinement_flags_adp
O1 O 0.2289(2) 0.50235(8) 0.5577(3) 0.0543(6) Uani 1 1 d . .
O2 O 0.2011(3) 0.55542(8) 0.2252(3) 0.0568(6) Uani 1 1 d . .
O3 O 0.5352(3) 0.51766(8) 0.4901(3) 0.0591(6) Uani 1 1 d . .
O4 O -0.2961(4) 0.51992(13) -0.0607(4) 0.0954(10) Uani 1 1 d . .
O5 O -0.3823(3) 0.57235(13) 0.0965(3) 0.0858(10) Uani 1 1 d . .
O6 O 0.4521(3) 0.40963(9) 0.4240(4) 0.0737(8) Uani 1 1 d . .
O7 O 0.6753(3) 0.44921(10) 0.4888(4) 0.0840(9) Uani 1 1 d . .
O8 O -0.0386(3) 0.57562(10) 0.3826(3) 0.0614(6) Uani 1 1 d . .
O9 O -0.0670(4) 0.5552(2) 0.0238(4) 0.147(2) Uani 1 1 d . U
C1 C 0.3320(4) 0.56107(12) 0.3388(4) 0.0545(8) Uani 1 1 d . .
H1A H 0.3034 0.5758 0.4279 0.065 Uiso 1 1 calc R .
H1B H 0.4079 0.5809 0.3025 0.065 Uiso 1 1 calc R .
C2 C 0.3980(4) 0.51271(12) 0.3777(4) 0.0486(7) Uani 1 1 d . .
H2 H 0.4251 0.4983 0.2862 0.058 Uiso 1 1 calc R .
C3 C 0.2984(4) 0.47875(11) 0.4486(4) 0.0477(7) Uani 1 1 d . .
H3 H 0.2214 0.4630 0.3717 0.057 Uiso 1 1 calc R .
C4 C 0.0752(4) 0.48638(13) 0.5638(4) 0.0585(9) Uani 1 1 d . .
H4A H 0.0772 0.4532 0.5910 0.070 Uiso 1 1 calc R .
H4B H 0.0094 0.4901 0.4651 0.070 Uiso 1 1 calc R .
C5 C 0.0126(4) 0.51492(15) 0.6806(4) 0.0648(10) Uani 1 1 d . .
H5A H 0.0782 0.5097 0.7787 0.078 Uiso 1 1 calc R .
H5B H -0.0900 0.5032 0.6871 0.078 Uiso 1 1 calc R .
C6 C 0.0011(4) 0.56731(14) 0.6520(4) 0.0602(9) Uani 1 1 d . .
H6A H -0.0294 0.5822 0.7399 0.072 Uiso 1 1 calc R .
H6B H 0.1036 0.5789 0.6447 0.072 Uiso 1 1 calc R .
C7 C -0.1094(4) 0.58292(15) 0.5127(4) 0.0579(9) Uani 1 1 d . .
H7A H -0.2049 0.5650 0.5026 0.069 Uiso 1 1 calc R .
H7B H -0.1342 0.6160 0.5213 0.069 Uiso 1 1 calc R .
C8 C 0.1375(4) 0.59918(15) 0.1703(5) 0.0691(11) Uani 1 1 d . .
H8A H 0.1842 0.6093 0.0850 0.083 Uiso 1 1 calc R .
H8B H 0.1596 0.6228 0.2497 0.083 Uiso 1 1 calc R .
C9 C -0.0346(5) 0.59431(19) 0.1209(5) 0.0793(13) Uani 1 1 d . U
H9 H -0.0713 0.6225 0.0617 0.095 Uiso 1 1 calc R .
C10 C -0.1328(4) 0.58886(12) 0.2448(4) 0.0508(8) Uani 1 1 d . .
H10 H -0.1866 0.6185 0.2578 0.061 Uiso 1 1 calc R .
C11 C -0.1768(7) 0.52672(17) 0.0592(5) 0.0906(16) Uani 1 1 d . U
H11 H -0.1319 0.4964 0.0970 0.109 Uiso 1 1 calc R .
C12 C -0.2479(5) 0.55145(13) 0.1810(4) 0.0634(10) Uani 1 1 d . .
H12 H -0.2713 0.5297 0.2591 0.076 Uiso 1 1 calc R .
C13 C 0.5685(4) 0.47390(13) 0.5594(4) 0.0572(9) Uani 1 1 d . .
H13 H 0.6060 0.4772 0.6690 0.069 Uiso 1 1 calc R .
C14 C 0.4203(4) 0.44451(12) 0.5270(4) 0.0568(9) Uani 1 1 d . .
H14 H 0.3929 0.4310 0.6196 0.068 Uiso 1 1 calc R .
C15 C -0.4206(5) 0.55014(17) -0.0482(5) 0.0720(12) Uani 1 1 d . .
C16 C -0.5595(7) 0.5203(3) -0.0544(7) 0.150(3) Uani 1 1 d . .
H16A H -0.5426 0.4982 0.0282 0.225 Uiso 1 1 calc GR .
H16B H -0.5790 0.5036 -0.1493 0.225 Uiso 1 1 calc GR .
H16C H -0.6472 0.5398 -0.0462 0.225 Uiso 1 1 calc GR .
C17 C 0.6149(5) 0.40467(14) 0.4408(6) 0.0796(13) Uani 1 1 d . .
C18 C 0.6546(9) 0.3943(3) 0.2890(8) 0.140(3) Uani 1 1 d . .
H18A H 0.5905 0.3691 0.2418 0.210 Uiso 1 1 calc GR .
H18B H 0.7617 0.3853 0.3010 0.210 Uiso 1 1 calc GR .
H18C H 0.6374 0.4220 0.2262 0.210 Uiso 1 1 calc GR .
C19 C 0.6724(7) 0.3678(2) 0.5581(9) 0.133(3) Uani 1 1 d . .
H19A H 0.6254 0.3726 0.6462 0.200 Uiso 1 1 calc GR .
H19B H 0.7830 0.3702 0.5866 0.200 Uiso 1 1 calc GR .
H19C H 0.6454 0.3371 0.5166 0.200 Uiso 1 1 calc GR .
C20 C -0.4305(10) 0.5867(2) -0.1670(7) 0.133(3) Uani 1 1 d . .
H20A H -0.5176 0.6069 -0.1624 0.199 Uiso 1 1 calc GR .
H20B H -0.4434 0.5720 -0.2652 0.199 Uiso 1 1 calc GR .
H20C H -0.3370 0.6051 -0.1507 0.199 Uiso 1 1 calc GR .
O10 O 0.6885(3) 0.24667(12) 0.2550(3) 0.0744(8) Uani 1 1 d . .
O11 O 0.5753(4) 0.25807(15) 0.0116(4) 0.1084(14) Uani 1 1 d . U
O12 O 0.7452(3) 0.20747(10) -0.0614(3) 0.0675(7) Uani 1 1 d . .
O13 O 1.0298(2) 0.21616(9) 0.2813(3) 0.0536(6) Uani 1 1 d . .
O14 O 1.1426(3) 0.26613(8) 0.8555(3) 0.0546(6) Uani 1 1 d . .
O15 O 1.2169(3) 0.28475(9) 0.5580(3) 0.0574(6) Uani 1 1 d . .
O16 O 1.1398(4) 0.33312(10) 1.0003(3) 0.0809(9) Uani 1 1 d . .
O17 O 1.0875(4) 0.37596(9) 0.7870(3) 0.0737(8) Uani 1 1 d . .
O18 O 0.8701(3) 0.23508(8) 0.5234(3) 0.0555(6) Uani 1 1 d . .
C21 C 0.7614(4) 0.20133(14) 0.2838(4) 0.0597(9) Uani 1 1 d . .
H21 H 0.6855 0.1771 0.2428 0.072 Uiso 1 1 calc R .
C22 C 0.8921(4) 0.20029(11) 0.1918(4) 0.0468(7) Uani 1 1 d . .
H22 H 0.9054 0.1684 0.1540 0.056 Uiso 1 1 calc R .
C23 C 0.8296(4) 0.23356(12) 0.0599(4) 0.0533(8) Uani 1 1 d . .
H23 H 0.9111 0.2529 0.0286 0.064 Uiso 1 1 calc R .
C24 C 0.7071(5) 0.26290(14) 0.1173(5) 0.0661(10) Uani 1 1 d . U
H24 H 0.7390 0.2961 0.1252 0.079 Uiso 1 1 calc R .
C25 C 1.2219(4) 0.30104(14) 0.4083(4) 0.0584(9) Uani 1 1 d . .
H25A H 1.2516 0.3340 0.4112 0.070 Uiso 1 1 calc R .
H25B H 1.1203 0.2981 0.3450 0.070 Uiso 1 1 calc R .
C26 C 1.3378(4) 0.27213(16) 0.3429(4) 0.0692(11) Uani 1 1 d . .
H26A H 1.4391 0.2768 0.4055 0.083 Uiso 1 1 calc R .
H26B H 1.3427 0.2841 0.2422 0.083 Uiso 1 1 calc R .
C27 C 1.3061(4) 0.21979(15) 0.3306(4) 0.0632(10) Uani 1 1 d . .
H27A H 1.3956 0.2045 0.3020 0.076 Uiso 1 1 calc R .
H27B H 1.2962 0.2082 0.4306 0.076 Uiso 1 1 calc R .
C28 C 1.1650(4) 0.20500(15) 0.2203(4) 0.0617(9) Uani 1 1 d . .
H28A H 1.1619 0.2212 0.1242 0.074 Uiso 1 1 calc R .
H28B H 1.1687 0.1713 0.2019 0.074 Uiso 1 1 calc R .
C29 C 0.5974(4) 0.22864(14) -0.1078(4) 0.0588(9) Uani 1 1 d . U
C30 C 0.5957(6) 0.2595(3) -0.2421(6) 0.120(2) Uani 1 1 d . .
H30A H 0.4953 0.2738 -0.2697 0.181 Uiso 1 1 calc GR .
H30B H 0.6177 0.2410 -0.3258 0.181 Uiso 1 1 calc GR .
H30C H 0.6729 0.2836 -0.2180 0.181 Uiso 1 1 calc GR .
C31 C 1.2148(4) 0.30918(13) 0.8960(4) 0.0552(8) Uani 1 1 d . .
H31 H 1.3255 0.3050 0.9364 0.066 Uiso 1 1 calc R .
C32 C 1.1893(4) 0.34027(12) 0.7538(4) 0.0568(9) Uani 1 1 d . .
H32 H 1.2865 0.3530 0.7308 0.068 Uiso 1 1 calc R .
C33 C 1.0982(5) 0.37892(14) 0.9461(5) 0.0725(11) Uani 1 1 d . .
C34 C 1.2189(9) 0.4140(2) 1.0137(8) 0.133(2) Uani 1 1 d . .
H34A H 1.3171 0.4054 0.9882 0.200 Uiso 1 1 calc GR .
H34B H 1.2269 0.4143 1.1223 0.200 Uiso 1 1 calc GR .
H34C H 1.1899 0.4448 0.9738 0.200 Uiso 1 1 calc GR .
C35 C 0.9410(8) 0.3899(3) 0.9793(8) 0.126(2) Uani 1 1 d . .
H35A H 0.9093 0.4206 0.9399 0.189 Uiso 1 1 calc GR .
H35B H 0.9444 0.3896 1.0873 0.189 Uiso 1 1 calc GR .
H35C H 0.8682 0.3667 0.9321 0.189 Uiso 1 1 calc GR .
C36 C 1.0301(4) 0.27360(11) 0.7207(4) 0.0453(7) Uani 1 1 d . .
H36 H 0.9379 0.2884 0.7483 0.054 Uiso 1 1 calc R .
C37 C 1.1075(4) 0.30826(12) 0.6292(4) 0.0493(7) Uani 1 1 d . .
H37 H 1.0314 0.3255 0.5556 0.059 Uiso 1 1 calc R .
C38 C 0.8048(5) 0.19389(14) 0.4524(4) 0.0620(10) Uani 1 1 d . .
H38A H 0.7133 0.1853 0.4934 0.074 Uiso 1 1 calc R .
H38B H 0.8788 0.1682 0.4727 0.074 Uiso 1 1 calc R .
C39 C 0.9862(4) 0.22657(12) 0.6496(4) 0.0525(8) Uani 1 1 d . .
H39A H 1.0752 0.2117 0.6183 0.063 Uiso 1 1 calc R .
H39B H 0.9479 0.2060 0.7213 0.063 Uiso 1 1 calc R .
C40 C 0.4773(7) 0.1918(2) -0.1301(14) 0.188(5) Uani 1 1 d . .
H40A H 0.4786 0.1752 -0.0362 0.282 Uiso 1 1 calc GR .
H40B H 0.4976 0.1701 -0.2067 0.282 Uiso 1 1 calc GR .
H40C H 0.3774 0.2060 -0.1620 0.282 Uiso 1 1 calc GR .

loop_
_atom_site_aniso_label
_atom_site_aniso_U_11
_atom_site_aniso_U_22
_atom_site_aniso_U_33
_atom_site_aniso_U_23
_atom_site_aniso_U_13
_atom_site_aniso_U_12
O1 0.0444(12) 0.0713(15) 0.0484(13) -0.0082(11) 0.0116(10) -0.0098(11)
O2 0.0568(14) 0.0590(14) 0.0536(15) 0.0077(11) 0.0072(12) -0.0015(11)
O3 0.0444(13) 0.0591(14) 0.0719(16) 0.0024(12) 0.0051(12) -0.0086(10)
O4 0.104(2) 0.101(2) 0.074(2) -0.0462(18) -0.0034(18) 0.0083(19)
O5 0.0597(16) 0.127(3) 0.0665(19) -0.0475(18) -0.0006(14) 0.0064(17)
O6 0.0698(17) 0.0521(14) 0.094(2) -0.0139(13) 0.0017(15) 0.0016(12)
O7 0.0564(16) 0.0716(17) 0.127(3) -0.0180(17) 0.0234(16) 0.0024(14)
O8 0.0495(13) 0.0961(18) 0.0399(13) 0.0095(12) 0.0113(10) 0.0106(12)
O9 0.073(2) 0.313(7) 0.060(2) -0.083(3) 0.0241(17) -0.033(3)
C1 0.057(2) 0.0561(19) 0.052(2) 0.0039(16) 0.0129(16) -0.0014(16)
C2 0.0468(17) 0.0546(19) 0.0452(19) -0.0010(14) 0.0101(14) -0.0026(14)
C3 0.0453(17) 0.0508(18) 0.0455(19) -0.0051(14) 0.0037(15) -0.0049(14)
C4 0.0525(19) 0.064(2) 0.060(2) 0.0103(17) 0.0144(17) -0.0130(16)
C5 0.054(2) 0.091(3) 0.053(2) 0.0165(19) 0.0192(17) -0.0044(19)
C6 0.056(2) 0.088(3) 0.040(2) -0.0107(18) 0.0149(16) -0.0093(18)
C7 0.053(2) 0.078(2) 0.045(2) -0.0054(17) 0.0162(16) -0.0009(17)
C8 0.058(2) 0.085(3) 0.067(3) 0.033(2) 0.0170(19) 0.0058(19)
C9 0.061(2) 0.128(4) 0.050(2) 0.031(2) 0.0126(19) 0.012(2)
C10 0.0491(18) 0.061(2) 0.0421(19) 0.0031(15) 0.0063(15) 0.0050(15)
C11 0.125(4) 0.081(3) 0.055(3) -0.013(2) -0.012(3) 0.051(3)
C12 0.089(3) 0.060(2) 0.043(2) -0.0001(16) 0.0153(19) -0.0055(19)
C13 0.0503(19) 0.061(2) 0.057(2) 0.0006(17) 0.0008(17) 0.0013(16)
C14 0.058(2) 0.0547(19) 0.057(2) 0.0034(17) 0.0088(17) -0.0054(16)
C15 0.065(2) 0.100(3) 0.052(2) -0.029(2) 0.0115(19) -0.013(2)
C16 0.121(5) 0.252(9) 0.083(4) -0.076(5) 0.034(4) -0.095(6)
C17 0.072(3) 0.058(2) 0.106(4) -0.007(2) 0.006(2) 0.017(2)
C18 0.134(5) 0.145(6) 0.150(6) -0.044(5) 0.050(5) 0.030(5)
C19 0.098(4) 0.101(4) 0.186(7) 0.045(4) -0.012(4) 0.026(3)
C20 0.207(8) 0.096(4) 0.084(4) -0.004(3) -0.007(4) 0.027(4)
O10 0.0531(14) 0.111(2) 0.0595(18) -0.0050(15) 0.0114(12) 0.0302(14)
O11 0.086(2) 0.162(3) 0.0669(19) -0.025(2) -0.0152(16) 0.079(2)
O12 0.0581(14) 0.0874(18) 0.0510(14) -0.0176(13) -0.0064(12) 0.0295(13)
O13 0.0385(11) 0.0775(15) 0.0455(13) -0.0121(11) 0.0095(10) 0.0015(10)
O14 0.0632(14) 0.0569(13) 0.0409(13) 0.0056(10) 0.0018(11) -0.0008(11)
O15 0.0491(13) 0.0829(16) 0.0417(14) 0.0079(11) 0.0125(11) 0.0118(11)
O16 0.119(3) 0.0723(18) 0.0537(17) -0.0045(13) 0.0206(16) 0.0146(17)
O17 0.098(2) 0.0527(14) 0.0682(19) -0.0003(12) 0.0079(15) 0.0087(14)
O18 0.0555(13) 0.0638(14) 0.0454(13) -0.0064(11) 0.0038(11) -0.0021(11)
C21 0.052(2) 0.079(2) 0.049(2) -0.0114(18) 0.0101(16) -0.0167(18)
C22 0.0415(17) 0.0527(17) 0.0450(18) -0.0069(14) 0.0043(14) 0.0016(14)
C23 0.0433(17) 0.061(2) 0.056(2) 0.0003(17) 0.0119(16) 0.0016(15)
C24 0.066(2) 0.057(2) 0.072(3) -0.0164(19) 0.005(2) 0.0121(18)
C25 0.061(2) 0.070(2) 0.046(2) 0.0102(17) 0.0139(17) -0.0113(17)
C26 0.0491(19) 0.114(3) 0.048(2) 0.002(2) 0.0176(17) -0.013(2)
C27 0.0400(18) 0.097(3) 0.054(2) -0.0041(19) 0.0121(16) 0.0111(18)
C28 0.0468(19) 0.090(3) 0.050(2) -0.0084(19) 0.0128(16) 0.0116(18)
C29 0.0466(19) 0.070(2) 0.057(2) -0.0021(18) 0.0027(16) 0.0155(16)
C30 0.073(3) 0.211(7) 0.082(3) 0.058(4) 0.026(3) 0.062(4)
C31 0.0548(19) 0.061(2) 0.048(2) -0.0025(17) 0.0024(16) 0.0026(17)
C32 0.054(2) 0.057(2) 0.060(2) 0.0019(16) 0.0119(17) -0.0058(16)
C33 0.096(3) 0.056(2) 0.064(3) -0.0121(19) 0.011(2) 0.001(2)
C34 0.167(6) 0.103(4) 0.117(5) -0.029(4) -0.008(5) -0.044(4)
C35 0.131(5) 0.125(5) 0.132(5) -0.035(4) 0.049(4) 0.030(4)
C36 0.0421(16) 0.0555(18) 0.0381(18) 0.0024(14) 0.0065(13) 0.0054(13)
C37 0.0471(17) 0.0592(19) 0.0418(19) 0.0067(15) 0.0081(14) 0.0073(15)
C38 0.064(2) 0.074(2) 0.051(2) -0.0088(18) 0.0163(18) -0.0217(18)
C39 0.0533(19) 0.0578(19) 0.0464(19) 0.0016(16) 0.0085(16) 0.0007(15)
C40 0.070(4) 0.090(4) 0.380(15) 0.022(6) -0.026(6) -0.006(3)

loop_
_atom_type_symbol
_atom_type_description
_atom_type_scat_dispersion_real
_atom_type_scat_dispersion_imag
_atom_type_scat_source
C C 0.0033 0.0016 'International Tables Vol C Tables 4.2.6.8 and 6.1.1.4'
H H 0.0000 0.0000 'International Tables Vol C Tables 4.2.6.8 and 6.1.1.4'
O O 0.0106 0.0060 'International Tables Vol C Tables 4.2.6.8 and 6.1.1.4'

loop_
_geom_angle_atom_site_label_1
_geom_angle_atom_site_label_2
_geom_angle_atom_site_label_3
_geom_angle
C3 O1 C4 113.7(3)
C1 O2 C8 111.9(3)
C13 O3 C2 107.9(3)
C11 O4 C15 110.3(3)
C12 O5 C15 109.8(3)
C14 O6 C17 108.2(3)
C13 O7 C17 109.9(3)
C10 O8 C7 113.7(3)
C11 O9 C9 113.9(3)
O2 C1 C2 107.1(3)
O3 C2 C1 108.2(3)
O3 C2 C3 104.1(3)
C1 C2 C3 116.8(3)
O1 C3 C2 109.9(2)
O1 C3 C14 109.9(3)
C2 C3 C14 100.9(3)
O1 C4 C5 108.6(3)
C4 C5 C6 115.8(3)
C7 C6 C5 116.4(3)
O8 C7 C6 108.8(3)
O2 C8 C9 109.6(3)
O9 C9 C8 109.7(4)
O9 C9 C10 106.8(4)
C8 C9 C10 117.6(3)
O8 C10 C9 110.1(3)
O8 C10 C12 113.1(3)
C12 C10 C9 102.9(3)
O4 C11 C12 105.8(4)
O9 C11 O4 112.4(4)
O9 C11 C12 107.2(4)
O5 C12 C10 110.2(3)
O5 C12 C11 102.7(3)
C10 C12 C11 105.3(4)
O3 C13 O7 110.3(3)
O3 C13 C14 107.4(3)
O7 C13 C14 104.8(3)
O6 C14 C3 110.6(3)
O6 C14 C13 104.2(3)
C3 C14 C13 104.0(3)
O4 C15 O5 106.3(3)
O4 C15 C16 107.1(5)
O4 C15 C20 108.6(5)
O5 C15 C16 110.3(4)
O5 C15 C20 108.4(4)
C16 C15 C20 115.7(6)
O6 C17 C18 108.5(4)
O6 C17 C19 110.5(4)
O7 C17 O6 105.1(3)
O7 C17 C18 108.5(5)
O7 C17 C19 110.5(4)
C18 C17 C19 113.3(5)
C24 O10 C21 110.2(3)
C24 O11 C29 112.0(3)
C23 O12 C29 109.2(3)
C22 O13 C28 113.7(2)
C31 O14 C36 107.6(2)
C37 O15 C25 114.1(3)
C31 O16 C33 109.9(3)
C33 O17 C32 108.8(3)
C39 O18 C38 113.6(3)
O10 C21 C22 105.9(3)
O10 C21 C38 109.3(3)
C38 C21 C22 117.2(3)
O13 C22 C21 110.0(3)
O13 C22 C23 113.3(3)
C21 C22 C23 101.7(3)
O12 C23 C22 109.6(3)
O12 C23 C24 104.0(3)
C24 C23 C22 104.8(3)
O10 C24 O11 111.8(4)
O10 C24 C23 109.2(3)
O11 C24 C23 105.9(3)
O15 C25 C26 108.9(3)
C25 C26 C27 115.9(3)
C28 C27 C26 116.3(4)
O13 C28 C27 109.3(3)
O11 C29 O12 105.9(3)
O11 C29 C30 106.5(4)
O11 C29 C40 109.6(5)
O12 C29 C30 111.3(3)
O12 C29 C40 109.4(4)
C40 C29 C30 113.9(6)
O14 C31 O16 110.5(3)
O14 C31 C32 107.3(3)
O16 C31 C32 104.8(3)
O17 C32 C31 104.0(3)
O17 C32 C37 110.4(3)
C37 C32 C31 104.2(3)
O16 C33 C34 110.6(5)
O16 C33 C35 108.4(4)
O17 C33 O16 104.9(3)
O17 C33 C34 111.2(4)
O17 C33 C35 108.4(4)
C35 C33 C34 113.0(5)
O14 C36 C37 104.1(3)
O14 C36 C39 108.2(3)
C39 C36 C37 117.1(3)
O15 C37 C32 110.1(3)
O15 C37 C36 110.0(3)
C36 C37 C32 101.1(3)
O18 C38 C21 110.3(3)
O18 C39 C36 106.5(3)

loop_
_geom_bond_atom_site_label_1
_geom_bond_atom_site_label_2
_geom_bond_distance
O1 C3 1.407(4)
O1 C4 1.431(4)
O2 C1 1.398(4)
O2 C8 1.412(4)
O3 C2 1.430(4)
O3 C13 1.394(4)
O4 C11 1.370(6)
O4 C15 1.408(5)
O5 C12 1.411(5)
O5 C15 1.423(5)
O6 C14 1.412(5)
O6 C17 1.414(5)
O7 C13 1.405(5)
O7 C17 1.407(5)
O8 C7 1.426(4)
O8 C10 1.406(4)
O9 C9 1.406(7)
O9 C11 1.336(7)
C1 C2 1.505(5)
C2 C3 1.512(4)
C3 C14 1.519(5)
C4 C5 1.499(5)
C5 C6 1.508(6)
C6 C7 1.501(5)
C8 C9 1.500(6)
C9 C10 1.526(5)
C10 C12 1.504(5)
C11 C12 1.518(6)
C13 C14 1.526(5)
C15 C16 1.474(7)
C15 C20 1.475(8)
C17 C18 1.488(8)
C17 C19 1.502(7)
O10 C21 1.438(5)
O10 C24 1.350(5)
O11 C24 1.363(5)
O11 C29 1.394(5)
O12 C23 1.408(4)
O12 C29 1.421(4)
O13 C22 1.398(4)
O13 C28 1.424(4)
O14 C31 1.393(4)
O14 C36 1.429(4)
O15 C25 1.423(4)
O15 C37 1.409(4)
O16 C31 1.406(4)
O16 C33 1.411(5)
O17 C32 1.415(4)
O17 C33 1.409(5)
O18 C38 1.402(4)
O18 C39 1.398(4)
C21 C22 1.524(5)
C21 C38 1.501(5)
C22 C23 1.533(5)
C23 C24 1.517(5)
C25 C26 1.502(5)
C26 C27 1.511(6)
C27 C28 1.497(5)
C29 C30 1.483(7)
C29 C40 1.471(7)
C31 C32 1.530(5)
C32 C37 1.514(5)
C33 C34 1.498(7)
C33 C35 1.493(7)
C36 C37 1.513(4)
C36 C39 1.498(5)

loop_
_geom_torsion_atom_site_label_1
_geom_torsion_atom_site_label_2
_geom_torsion_atom_site_label_3
_geom_torsion_atom_site_label_4
_geom_torsion
O1 C3 C14 O6 159.6(3)
O1 C3 C14 C13 -89.0(3)
O1 C4 C5 C6 60.3(4)
O2 C1 C2 O3 178.0(2)
O2 C1 C2 C3 -64.9(4)
O2 C8 C9 O9 -50.2(5)
O2 C8 C9 C10 72.0(5)
O3 C2 C3 O1 77.2(3)
O3 C2 C3 C14 -38.8(3)
O3 C13 C14 O6 109.6(3)
O3 C13 C14 C3 -6.3(4)
O4 C11 C12 O5 -22.6(5)
O4 C11 C12 C10 -138.0(4)
O7 C13 C14 O6 -7.7(4)
O7 C13 C14 C3 -123.6(3)
O8 C10 C12 O5 150.2(3)
O8 C10 C12 C11 -99.7(3)
O9 C9 C10 O8 106.3(4)
O9 C9 C10 C12 -14.5(4)
O9 C11 C12 O5 97.5(4)
O9 C11 C12 C10 -17.9(5)
C1 O2 C8 C9 -149.1(3)
C1 C2 C3 O1 -42.1(4)
C1 C2 C3 C14 -158.1(3)
C2 O3 C13 O7 94.7(3)
C2 O3 C13 C14 -18.9(4)
C2 C3 C14 O6 -84.4(3)
C2 C3 C14 C13 27.0(3)
C3 O1 C4 C5 -178.5(3)
C4 O1 C3 C2 144.1(3)
C4 O1 C3 C14 -105.7(3)
C4 C5 C6 C7 64.3(4)
C5 C6 C7 O8 -78.1(4)
C7 O8 C10 C9 162.8(3)
C7 O8 C10 C12 -82.7(4)
C8 O2 C1 C2 -174.8(3)
C8 C9 C10 O8 -17.3(5)
C8 C9 C10 C12 -138.2(4)
C9 O9 C11 O4 124.7(4)
C9 O9 C11 C12 8.9(6)
C9 C10 C12 O5 -91.1(3)
C9 C10 C12 C11 19.1(4)
C10 O8 C7 C6 179.6(3)
C11 O4 C15 O5 -7.3(5)
C11 O4 C15 C16 -125.2(5)
C11 O4 C15 C20 109.2(5)
C11 O9 C9 C8 132.2(4)
C11 O9 C9 C10 3.7(6)
C12 O5 C15 O4 -8.2(5)
C12 O5 C15 C16 107.6(6)
C12 O5 C15 C20 -124.8(5)
C13 O3 C2 C1 161.8(3)
C13 O3 C2 C3 36.9(3)
C13 O7 C17 O6 23.9(5)
C13 O7 C17 C18 139.9(4)
C13 O7 C17 C19 -95.3(5)
C14 O6 C17 O7 -29.0(4)
C14 O6 C17 C18 -145.0(4)
C14 O6 C17 C19 90.2(5)
C15 O4 C11 O9 -98.0(5)
C15 O4 C11 C12 18.7(6)
C15 O5 C12 C10 130.5(3)
C15 O5 C12 C11 18.6(5)
C17 O6 C14 C3 133.8(3)
C17 O6 C14 C13 22.6(4)
C17 O7 C13 O3 -125.2(4)
C17 O7 C13 C14 -9.9(4)
O10 C21 C22 O13 92.0(3)
O10 C21 C22 C23 -28.3(3)
O10 C21 C38 O18 -43.1(4)
O12 C23 C24 O10 109.7(3)
O12 C23 C24 O11 -10.8(4)
O13 C22 C23 O12 151.2(2)
O13 C22 C23 C24 -97.8(3)
O14 C31 C32 O17 111.2(3)
O14 C31 C32 C37 -4.5(4)
O14 C36 C37 O15 77.6(3)
O14 C36 C37 C32 -38.8(3)
O14 C36 C39 O18 176.7(2)
O15 C25 C26 C27 59.8(4)
O16 C31 C32 O17 -6.3(4)
O16 C31 C32 C37 -122.0(3)
O17 C32 C37 O15 158.4(3)
O17 C32 C37 C36 -85.3(3)
C21 O10 C24 O11 103.3(3)
C21 O10 C24 C23 -13.5(4)
C21 C22 C23 O12 -90.9(3)
C21 C22 C23 C24 20.2(3)
C22 O13 C28 C27 -175.2(3)
C22 C21 C38 O18 77.2(4)
C22 C23 C24 O10 -5.3(4)
C22 C23 C24 O11 -125.8(4)
C23 O12 C29 O11 -17.3(4)
C23 O12 C29 C30 98.0(5)
C23 O12 C29 C40 -135.3(6)
C24 O10 C21 C22 27.1(4)
C24 O10 C21 C38 154.2(3)
C24 O11 C29 O12 10.1(5)
C24 O11 C29 C30 -108.4(4)
C24 O11 C29 C40 128.0(5)
C25 O15 C37 C32 -108.1(3)
C25 O15 C37 C36 141.4(3)
C25 C26 C27 C28 66.6(5)
C26 C27 C28 O13 -73.6(4)
C28 O13 C22 C21 164.4(3)
C28 O13 C22 C23 -82.6(3)
C29 O11 C24 O10 -118.4(4)
C29 O11 C24 C23 0.5(5)
C29 O12 C23 C22 128.7(3)
C29 O12 C23 C24 17.2(4)
C31 O14 C36 C37 38.0(3)
C31 O14 C36 C39 163.2(3)
C31 O16 C33 O17 24.2(4)
C31 O16 C33 C34 -95.7(5)
C31 O16 C33 C35 139.9(4)
C31 C32 C37 O15 -90.5(3)
C31 C32 C37 C36 25.8(3)
C32 O17 C33 O16 -28.5(4)
C32 O17 C33 C34 91.1(5)
C32 O17 C33 C35 -144.1(4)
C33 O16 C31 O14 -126.2(3)
C33 O16 C31 C32 -11.0(4)
C33 O17 C32 C31 21.5(4)
C33 O17 C32 C37 132.7(3)
C36 O14 C31 O16 93.0(3)
C36 O14 C31 C32 -20.7(3)
C37 O15 C25 C26 -177.8(3)
C37 C36 C39 O18 -66.2(3)
C38 O18 C39 C36 -174.0(3)
C38 C21 C22 O13 -30.1(4)
C38 C21 C22 C23 -150.4(3)
C39 O18 C38 C21 -146.0(3)
C39 C36 C37 O15 -41.7(4)
C39 C36 C37 C32 -158.1(3)
